data_7200411
loop_
_publ_author_name
'Zhu, Yuan-Yuan'
'Jiang, Long'
'Li, Zhan-Ting'

_publ_section_title
;
 Intramolecular six-membered N--H&#x22EF;Br and N--H&#x22EF;I hydrogen
 bonding in aromatic amides in the absence of competing interactions
;
_journal_issue 2
_journal_name_full CrystEngComm
_journal_page_first 235
_journal_paper_doi 10.1039/b814859g
_journal_volume 11
_journal_year 2009
_chemical_formula_sum 'C26 H19 Br N2 O3'
_chemical_formula_weight 487.34
_chemical_name_systematic
;

?

;
_space_group_IT_number 2
_symmetry_cell_setting triclinic
_symmetry_space_group_name_Hall '-P 1'
_symmetry_space_group_name_H-M 'P -1'
_atom_sites_solution_hydrogens geom
_atom_sites_solution_primary direct
_atom_sites_solution_secondary difmap
_audit_creation_method SHELXL-97
_cell_angle_alpha 77.792(3)
_cell_angle_beta 85.614(3)
_cell_angle_gamma 65.372(3)
_cell_formula_units_Z 2
_cell_length_a 8.292(2)
_cell_length_b 9.416(3)
_cell_length_c 15.730(4)
_cell_measurement_reflns_used 2648
_cell_measurement_temperature 296(2)
_cell_measurement_theta_max 27.05
_cell_measurement_theta_min 2.43
_cell_volume 1091.1(5)
_computing_cell_refinement 'Bruker SMART'
_computing_data_collection 'Bruker SMART'
_computing_data_reduction 'Bruker SAINT'
_computing_molecular_graphics 'Bruker SHELXTL'
_computing_publication_material 'Bruker SHELXTL'
_computing_structure_refinement 'SHELXL-97 (Sheldrick, 1997)'
_computing_structure_solution 'SHELXS-97 (Sheldrick, 1990)'
_diffrn_ambient_temperature 296(2)
_diffrn_measured_fraction_theta_full 0.983
_diffrn_measured_fraction_theta_max 0.983
_diffrn_measurement_device_type 'CCD area detector'
_diffrn_measurement_method 'phi and omega scans'
_diffrn_radiation_monochromator graphite
_diffrn_radiation_source 'fine-focus sealed tube'
_diffrn_radiation_type MoK\a
_diffrn_radiation_wavelength 0.71073
_diffrn_reflns_av_R_equivalents 0.0167
_diffrn_reflns_av_sigmaI/netI 0.0327
_diffrn_reflns_limit_h_max 8
_diffrn_reflns_limit_h_min -9
_diffrn_reflns_limit_k_max 11
_diffrn_reflns_limit_k_min -11
_diffrn_reflns_limit_l_max 18
_diffrn_reflns_limit_l_min -17
_diffrn_reflns_number 5700
_diffrn_reflns_theta_full 25.05
_diffrn_reflns_theta_max 25.05
_diffrn_reflns_theta_min 2.43
_exptl_absorpt_coefficient_mu 1.915
_exptl_absorpt_correction_T_max 0.7006
_exptl_absorpt_correction_T_min 0.6460
_exptl_absorpt_correction_type multi-scan
_exptl_absorpt_process_details sadabs
_exptl_crystal_colour colorless
_exptl_crystal_density_diffrn 1.483
_exptl_crystal_density_method 'not measured'
_exptl_crystal_description block
_exptl_crystal_F_000 496
_exptl_crystal_size_max 0.25
_exptl_crystal_size_mid 0.20
_exptl_crystal_size_min 0.20
_refine_diff_density_max 0.274
_refine_diff_density_min -0.533
_refine_diff_density_rms 0.074
_refine_ls_extinction_method none
_refine_ls_goodness_of_fit_ref 1.046
_refine_ls_hydrogen_treatment constr
_refine_ls_matrix_type full
_refine_ls_number_parameters 289
_refine_ls_number_reflns 3799
_refine_ls_number_restraints 0
_refine_ls_restrained_S_all 1.046
_refine_ls_R_factor_all 0.0448
_refine_ls_R_factor_gt 0.0349
_refine_ls_shift/su_max 0.001
_refine_ls_shift/su_mean 0.000
_refine_ls_structure_factor_coef Fsqd
_refine_ls_weighting_details 'calc w=1/[\s^2^(Fo^2^)+(0.0420P)^2^+0.4166P] where P=(Fo^2^+2Fc^2^)/3'
_refine_ls_weighting_scheme calc
_refine_ls_wR_factor_gt 0.0806
_refine_ls_wR_factor_ref 0.0856
_reflns_number_gt 3230
_reflns_number_total 3799
_reflns_threshold_expression >2sigma(I)
_cod_data_source_file b814859g.txt
_cod_data_source_block 080625_0m
_cod_depositor_comments
;
The following automatic conversions were performed:
'_symmetry_cell_setting' value 'Triclinic' changed to 'triclinic'
according to '/home/saulius/struct/CIF-dictionaries/cif_core.dic'
dictionary named 'cif_core.dic' version 2.4.1 from 2010-06-29.

Automatic conversion script
Id: cif_fix_enum 1527 2010-12-29 10:47:43Z saulius 
;
_cod_original_sg_symbol_H-M P-1
_cod_database_code 7200411

loop_
_symmetry_equiv_pos_as_xyz
'x, y, z'
'-x, -y, -z'

loop_
_atom_site_label
_atom_site_type_symbol
_atom_site_fract_x
_atom_site_fract_y
_atom_site_fract_z
_atom_site_U_iso_or_equiv
_atom_site_adp_type
_atom_site_occupancy
_atom_site_symmetry_multiplicity
_atom_site_calc_flag
_atom_site_refinement_flags
_atom_site_disorder_assembly
_atom_site_disorder_group
Br1 Br 0.07996(4) 0.67073(3) 0.510180(19) 0.04673(12) Uani 1 1 d . . .
C1 C 0.2794(3) 0.4777(3) 0.50577(16) 0.0325(6) Uani 1 1 d . . .
C2 C 0.3658(4) 0.4558(3) 0.42808(16) 0.0402(6) Uani 1 1 d . . .
H2 H 0.3281 0.5368 0.3790 0.048 Uiso 1 1 calc R . .
C3 C 0.5072(4) 0.3147(3) 0.42320(17) 0.0430(7) Uani 1 1 d . . .
H3 H 0.5681 0.2991 0.3715 0.052 Uiso 1 1 calc R . .
C4 C 0.5567(3) 0.1967(3) 0.49674(18) 0.0403(6) Uani 1 1 d . . .
C5 C 0.4737(4) 0.2162(3) 0.57525(17) 0.0384(6) Uani 1 1 d . . .
H5 H 0.5118 0.1340 0.6238 0.046 Uiso 1 1 calc R . .
C6 C 0.3332(3) 0.3592(3) 0.58117(15) 0.0305(5) Uani 1 1 d . . .
C7 C 0.2511(3) 0.3865(3) 0.66840(15) 0.0322(6) Uani 1 1 d . . .
C8 C 0.0843(3) 0.2777(3) 0.78876(15) 0.0312(5) Uani 1 1 d . . .
C9 C -0.1006(3) 0.4162(3) 0.79001(15) 0.0318(6) Uani 1 1 d . . .
C10 C -0.1276(4) 0.5727(3) 0.75407(18) 0.0424(7) Uani 1 1 d . . .
H10 H -0.0337 0.5943 0.7280 0.051 Uiso 1 1 calc R . .
C11 C -0.2919(4) 0.6961(3) 0.7565(2) 0.0493(7) Uani 1 1 d . . .
H11 H -0.3068 0.7999 0.7322 0.059 Uiso 1 1 calc R . .
C12 C -0.4338(4) 0.6690(4) 0.79423(18) 0.0468(7) Uani 1 1 d . . .
H12 H -0.5440 0.7532 0.7959 0.056 Uiso 1 1 calc R . .
C13 C -0.4102(4) 0.5161(4) 0.8292(2) 0.0559(8) Uani 1 1 d . . .
H13 H -0.5056 0.4954 0.8541 0.067 Uiso 1 1 calc R . .
C14 C -0.2446(4) 0.3909(4) 0.82792(19) 0.0481(7) Uani 1 1 d . . .
H14 H -0.2304 0.2877 0.8532 0.058 Uiso 1 1 calc R . .
C15 C 0.0674(3) 0.1161(3) 0.80600(16) 0.0342(6) Uani 1 1 d . . .
C16 C 0.0042(4) 0.0715(4) 0.74151(18) 0.0512(8) Uani 1 1 d . . .
H16 H -0.0300 0.1399 0.6877 0.061 Uiso 1 1 calc R . .
C17 C -0.0084(6) -0.0738(4) 0.7564(2) 0.0690(11) Uani 1 1 d . . .
H17 H -0.0470 -0.1038 0.7119 0.083 Uiso 1 1 calc R . .
C18 C 0.0353(5) -0.1736(4) 0.8359(2) 0.0669(10) Uani 1 1 d . . .
H18 H 0.0260 -0.2708 0.8457 0.080 Uiso 1 1 calc R . .
C19 C 0.0929(4) -0.1296(4) 0.9010(2) 0.0556(8) Uani 1 1 d . . .
H19 H 0.1207 -0.1962 0.9556 0.067 Uiso 1 1 calc R . .
C20 C 0.1098(4) 0.0137(3) 0.88621(17) 0.0426(7) Uani 1 1 d . . .
H20 H 0.1504 0.0416 0.9309 0.051 Uiso 1 1 calc R . .
C21 C 0.2146(3) 0.2706(3) 0.85587(15) 0.0309(5) Uani 1 1 d . . .
C22 C 0.1597(4) 0.3528(3) 0.92282(17) 0.0421(7) Uani 1 1 d . . .
H22 H 0.0410 0.4211 0.9262 0.051 Uiso 1 1 calc R . .
C23 C 0.2799(4) 0.3348(4) 0.98543(19) 0.0528(8) Uani 1 1 d . . .
H23 H 0.2410 0.3915 1.0302 0.063 Uiso 1 1 calc R . .
C24 C 0.4557(4) 0.2340(4) 0.98174(19) 0.0512(8) Uani 1 1 d . . .
H24 H 0.5359 0.2226 1.0236 0.061 Uiso 1 1 calc R . .
C25 C 0.5119(4) 0.1503(3) 0.91584(19) 0.0463(7) Uani 1 1 d . . .
H25 H 0.6306 0.0813 0.9132 0.056 Uiso 1 1 calc R . .
C26 C 0.3930(4) 0.1680(3) 0.85327(18) 0.0394(6) Uani 1 1 d . . .
H26 H 0.4326 0.1106 0.8088 0.047 Uiso 1 1 calc R . .
N1 N 0.1631(3) 0.2939(2) 0.70074(13) 0.0326(5) Uani 1 1 d . . .
H1 H 0.1514 0.2384 0.6667 0.039 Uiso 1 1 calc R . .
N2 N 0.7031(4) 0.0426(3) 0.4920(2) 0.0628(8) Uani 1 1 d . . .
O1 O 0.2714(3) 0.4799(2) 0.70459(12) 0.0424(5) Uani 1 1 d . . .
O2 O 0.7610(4) -0.0525(3) 0.55890(19) 0.1047(11) Uani 1 1 d . . .
O3 O 0.7560(4) 0.0140(3) 0.42080(18) 0.0991(10) Uani 1 1 d . . .

loop_
_atom_site_aniso_label
_atom_site_aniso_U_11
_atom_site_aniso_U_22
_atom_site_aniso_U_33
_atom_site_aniso_U_23
_atom_site_aniso_U_13
_atom_site_aniso_U_12
Br1 0.03789(17) 0.03609(17) 0.0531(2) -0.00350(12) -0.00379(12) -0.00427(12)
C1 0.0281(13) 0.0306(13) 0.0379(14) -0.0047(11) 0.0000(11) -0.0122(11)
C2 0.0435(16) 0.0429(16) 0.0299(14) 0.0006(12) -0.0013(12) -0.0169(13)
C3 0.0450(16) 0.0540(18) 0.0327(14) -0.0137(13) 0.0082(12) -0.0218(14)
C4 0.0359(15) 0.0370(15) 0.0449(16) -0.0137(12) 0.0106(12) -0.0109(12)
C5 0.0413(15) 0.0330(14) 0.0335(14) -0.0005(11) 0.0048(12) -0.0118(12)
C6 0.0306(13) 0.0300(13) 0.0323(13) -0.0044(10) 0.0040(10) -0.0152(11)
C7 0.0309(13) 0.0305(13) 0.0319(13) -0.0037(11) 0.0025(11) -0.0109(11)
C8 0.0341(14) 0.0366(14) 0.0268(12) -0.0053(10) 0.0055(10) -0.0197(11)
C9 0.0321(14) 0.0401(14) 0.0257(12) -0.0078(11) 0.0013(10) -0.0168(11)
C10 0.0368(15) 0.0404(15) 0.0524(17) -0.0104(13) 0.0083(13) -0.0189(13)
C11 0.0457(17) 0.0380(16) 0.0596(19) -0.0083(14) 0.0010(14) -0.0134(14)
C12 0.0336(15) 0.0529(18) 0.0458(16) -0.0137(14) -0.0019(13) -0.0075(13)
C13 0.0340(16) 0.068(2) 0.061(2) -0.0063(17) 0.0123(14) -0.0216(15)
C14 0.0416(17) 0.0493(17) 0.0503(17) -0.0011(14) 0.0079(13) -0.0209(14)
C15 0.0376(14) 0.0353(14) 0.0336(14) -0.0078(11) 0.0063(11) -0.0193(12)
C16 0.076(2) 0.0595(19) 0.0353(15) -0.0070(14) 0.0042(15) -0.0464(18)
C17 0.112(3) 0.082(3) 0.052(2) -0.0183(18) 0.005(2) -0.076(3)
C18 0.099(3) 0.051(2) 0.072(2) -0.0104(18) 0.007(2) -0.053(2)
C19 0.068(2) 0.0488(18) 0.0529(18) 0.0075(15) -0.0007(16) -0.0348(17)
C20 0.0494(17) 0.0479(16) 0.0359(15) -0.0044(12) 0.0008(12) -0.0272(14)
C21 0.0347(14) 0.0314(13) 0.0293(13) -0.0023(10) 0.0031(10) -0.0183(11)
C22 0.0396(15) 0.0470(16) 0.0384(15) -0.0125(13) 0.0002(12) -0.0144(13)
C23 0.0556(19) 0.062(2) 0.0437(17) -0.0173(15) -0.0056(14) -0.0224(16)
C24 0.0518(18) 0.0578(19) 0.0465(17) -0.0031(15) -0.0157(14) -0.0256(16)
C25 0.0349(15) 0.0444(16) 0.0543(18) 0.0032(14) -0.0051(13) -0.0164(13)
C26 0.0396(15) 0.0383(15) 0.0419(15) -0.0102(12) 0.0059(12) -0.0174(12)
N1 0.0395(12) 0.0368(12) 0.0281(11) -0.0095(9) 0.0083(9) -0.0220(10)
N2 0.0613(18) 0.0450(16) 0.0626(18) -0.0156(14) 0.0208(15) -0.0039(13)
O1 0.0537(12) 0.0457(11) 0.0405(10) -0.0140(9) 0.0110(9) -0.0319(10)
O2 0.104(2) 0.0567(16) 0.0782(19) 0.0002(14) 0.0180(17) 0.0310(15)
O3 0.109(2) 0.0711(18) 0.0757(18) -0.0274(14) 0.0458(17) 0.0018(16)

loop_
_atom_type_symbol
_atom_type_description
_atom_type_scat_dispersion_real
_atom_type_scat_dispersion_imag
_atom_type_scat_source
C C 0.0033 0.0016 'International Tables Vol C Tables 4.2.6.8 and 6.1.1.4'
H H 0.0000 0.0000 'International Tables Vol C Tables 4.2.6.8 and 6.1.1.4'
Br Br -0.2901 2.4595 'International Tables Vol C Tables 4.2.6.8 and 6.1.1.4'
N N 0.0061 0.0033 'International Tables Vol C Tables 4.2.6.8 and 6.1.1.4'
O O 0.0106 0.0060 'International Tables Vol C Tables 4.2.6.8 and 6.1.1.4'

loop_
_geom_angle_atom_site_label_1
_geom_angle_atom_site_label_2
_geom_angle_atom_site_label_3
_geom_angle
_geom_angle_site_symmetry_1
_geom_angle_site_symmetry_3
_geom_angle_publ_flag
C2 C1 C6 121.6(2) . . ?
C2 C1 Br1 119.27(19) . . ?
C6 C1 Br1 119.08(19) . . ?
C3 C2 C1 120.0(2) . . ?
C3 C2 H2 120.0 . . ?
C1 C2 H2 120.0 . . ?
C2 C3 C4 118.3(2) . . ?
C2 C3 H3 120.9 . . ?
C4 C3 H3 120.9 . . ?
C3 C4 C5 122.8(2) . . ?
C3 C4 N2 119.1(2) . . ?
C5 C4 N2 118.0(3) . . ?
C4 C5 C6 119.3(2) . . ?
C4 C5 H5 120.4 . . ?
C6 C5 H5 120.4 . . ?
C5 C6 C1 118.0(2) . . ?
C5 C6 C7 119.6(2) . . ?
C1 C6 C7 122.3(2) . . ?
O1 C7 N1 125.9(2) . . ?
O1 C7 C6 120.7(2) . . ?
N1 C7 C6 113.4(2) . . ?
N1 C8 C21 108.34(19) . . ?
N1 C8 C9 110.03(19) . . ?
C21 C8 C9 112.83(19) . . ?
N1 C8 C15 106.09(19) . . ?
C21 C8 C15 109.0(2) . . ?
C9 C8 C15 110.3(2) . . ?
C14 C9 C10 117.1(2) . . ?
C14 C9 C8 121.8(2) . . ?
C10 C9 C8 121.0(2) . . ?
C11 C10 C9 120.8(3) . . ?
C11 C10 H10 119.6 . . ?
C9 C10 H10 119.6 . . ?
C12 C11 C10 121.3(3) . . ?
C12 C11 H11 119.3 . . ?
C10 C11 H11 119.3 . . ?
C13 C12 C11 118.7(3) . . ?
C13 C12 H12 120.7 . . ?
C11 C12 H12 120.7 . . ?
C12 C13 C14 120.4(3) . . ?
C12 C13 H13 119.8 . . ?
C14 C13 H13 119.8 . . ?
C9 C14 C13 121.6(3) . . ?
C9 C14 H14 119.2 . . ?
C13 C14 H14 119.2 . . ?
C20 C15 C16 117.7(2) . . ?
C20 C15 C8 121.6(2) . . ?
C16 C15 C8 120.6(2) . . ?
C17 C16 C15 120.7(3) . . ?
C17 C16 H16 119.7 . . ?
C15 C16 H16 119.7 . . ?
C18 C17 C16 120.6(3) . . ?
C18 C17 H17 119.7 . . ?
C16 C17 H17 119.7 . . ?
C19 C18 C17 119.6(3) . . ?
C19 C18 H18 120.2 . . ?
C17 C18 H18 120.2 . . ?
C18 C19 C20 120.3(3) . . ?
C18 C19 H19 119.8 . . ?
C20 C19 H19 119.8 . . ?
C19 C20 C15 121.1(3) . . ?
C19 C20 H20 119.4 . . ?
C15 C20 H20 119.4 . . ?
C22 C21 C26 118.2(2) . . ?
C22 C21 C8 122.5(2) . . ?
C26 C21 C8 119.1(2) . . ?
C21 C22 C23 120.7(3) . . ?
C21 C22 H22 119.7 . . ?
C23 C22 H22 119.7 . . ?
C24 C23 C22 120.5(3) . . ?
C24 C23 H23 119.8 . . ?
C22 C23 H23 119.8 . . ?
C25 C24 C23 119.4(3) . . ?
C25 C24 H24 120.3 . . ?
C23 C24 H24 120.3 . . ?
C24 C25 C26 120.3(3) . . ?
C24 C25 H25 119.8 . . ?
C26 C25 H25 119.8 . . ?
C25 C26 C21 120.9(3) . . ?
C25 C26 H26 119.6 . . ?
C21 C26 H26 119.6 . . ?
C7 N1 C8 127.3(2) . . ?
C7 N1 H1 116.4 . . ?
C8 N1 H1 116.4 . . ?
O2 N2 O3 123.0(3) . . ?
O2 N2 C4 118.6(3) . . ?
O3 N2 C4 118.4(3) . . ?

loop_
_geom_bond_atom_site_label_1
_geom_bond_atom_site_label_2
_geom_bond_distance
_geom_bond_site_symmetry_2
_geom_bond_publ_flag
Br1 C1 1.890(2) . ?
C1 C2 1.378(4) . ?
C1 C6 1.399(3) . ?
C2 C3 1.370(4) . ?
C2 H2 0.9300 . ?
C3 C4 1.374(4) . ?
C3 H3 0.9300 . ?
C4 C5 1.376(4) . ?
C4 N2 1.466(3) . ?
C5 C6 1.381(4) . ?
C5 H5 0.9300 . ?
C6 C7 1.508(3) . ?
C7 O1 1.215(3) . ?
C7 N1 1.355(3) . ?
C8 N1 1.491(3) . ?
C8 C21 1.540(3) . ?
C8 C9 1.547(3) . ?
C8 C15 1.551(3) . ?
C9 C14 1.380(4) . ?
C9 C10 1.390(4) . ?
C10 C11 1.378(4) . ?
C10 H10 0.9300 . ?
C11 C12 1.372(4) . ?
C11 H11 0.9300 . ?
C12 C13 1.364(4) . ?
C12 H12 0.9300 . ?
C13 C14 1.390(4) . ?
C13 H13 0.9300 . ?
C14 H14 0.9300 . ?
C15 C20 1.384(4) . ?
C15 C16 1.387(4) . ?
C16 C17 1.385(4) . ?
C16 H16 0.9300 . ?
C17 C18 1.366(5) . ?
C17 H17 0.9300 . ?
C18 C19 1.366(5) . ?
C18 H18 0.9300 . ?
C19 C20 1.383(4) . ?
C19 H19 0.9300 . ?
C20 H20 0.9300 . ?
C21 C22 1.376(4) . ?
C21 C26 1.392(4) . ?
C22 C23 1.389(4) . ?
C22 H22 0.9300 . ?
C23 C24 1.374(4) . ?
C23 H23 0.9300 . ?
C24 C25 1.370(4) . ?
C24 H24 0.9300 . ?
C25 C26 1.382(4) . ?
C25 H25 0.9300 . ?
C26 H26 0.9300 . ?
N1 H1 0.8600 . ?
N2 O2 1.208(4) . ?
N2 O3 1.214(4) . ?
